data_4339532
loop_
_publ_author_name
'Tobash, Paul H.'
'DiFilippo, Gary'
'Bobev, Svilen'
'Hur, Namjung'
'Thompson, Joe D.'
'Sarrao, John L.'

_publ_section_title
;
 Structure and properties of Gd3Ge4: the orthorhombic RE3Ge4 structures
 revisited (RE = Y, Tb-Tm).
;
_journal_issue 21
_journal_name_full 'Inorganic chemistry'
_journal_page_first 8690
_journal_page_last 8697
_journal_paper_doi 10.1021/ic7009034
_journal_volume 46
_journal_year 2007
_chemical_formula_moiety 'Ge4 Y3'
_chemical_formula_sum 'Ge4 Y3'
_chemical_formula_weight 557.09
_chemical_name_systematic
; 
 ? 
;
_space_group_IT_number 63
_symmetry_cell_setting orthorhombic
_symmetry_space_group_name_Hall '-C 2c 2'
_symmetry_space_group_name_H-M 'C m c m'
_atom_sites_solution_primary direct
_atom_sites_solution_secondary difmap
_audit_creation_method SHELXL-97
_cell_angle_alpha 90.00
_cell_angle_beta 90.00
_cell_angle_gamma 90.00
_cell_formula_units_Z 4
_cell_length_a 4.0562(15)
_cell_length_b 10.630(4)
_cell_length_c 14.200(5)
_cell_measurement_reflns_used 2238
_cell_measurement_temperature 120(2)
_cell_measurement_theta_max 26.56
_cell_measurement_theta_min 2.87
_cell_volume 612.3(4)
_computing_cell_refinement 'Bruker SMART'
_computing_data_collection 'Bruker SMART'
_computing_data_reduction 'Bruker SAINT'
_computing_molecular_graphics 'Bruker SHELXTL'
_computing_publication_material 'Bruker SHELXTL'
_computing_structure_refinement 'SHELXL-97 (Sheldrick, 1997)'
_computing_structure_solution 'SHELXS-97 (Sheldrick, 1990)'
_diffrn_ambient_temperature 120(2)
_diffrn_measured_fraction_theta_full 1.000
_diffrn_measured_fraction_theta_max 1.000
_diffrn_measurement_device_type 'CCD area detector'
_diffrn_measurement_method 'phi and omega scans'
_diffrn_radiation_monochromator graphite
_diffrn_radiation_source 'fine-focus sealed tube'
_diffrn_radiation_type MoK\a
_diffrn_radiation_wavelength 0.71073
_diffrn_reflns_av_R_equivalents 0.0488
_diffrn_reflns_av_sigmaI/netI 0.0336
_diffrn_reflns_limit_h_max 4
_diffrn_reflns_limit_h_min -5
_diffrn_reflns_limit_k_max 13
_diffrn_reflns_limit_k_min -13
_diffrn_reflns_limit_l_max 17
_diffrn_reflns_limit_l_min -17
_diffrn_reflns_number 2238
_diffrn_reflns_theta_full 26.56
_diffrn_reflns_theta_max 26.56
_diffrn_reflns_theta_min 2.87
_exptl_absorpt_coefficient_mu 47.316
_exptl_absorpt_correction_T_max 0.224
_exptl_absorpt_correction_T_min 0.213
_exptl_absorpt_correction_type multi-scan
_exptl_absorpt_process_details
; 
SADABS (Sheldrick, 2003)
;
_exptl_crystal_colour grey
_exptl_crystal_density_diffrn 6.044
_exptl_crystal_density_method 'not measured'
_exptl_crystal_description irregular
_exptl_crystal_F_000 980
_exptl_crystal_size_max 0.04
_exptl_crystal_size_mid 0.04
_exptl_crystal_size_min 0.04
_refine_diff_density_max 1.593
_refine_diff_density_min -1.097
_refine_diff_density_rms 0.248
_refine_ls_extinction_coef 0.0028(2)
_refine_ls_extinction_expression Fc^*^=kFc[1+0.001xFc^2^\l^3^/sin(2\q)]^-1/4^
_refine_ls_extinction_method SHELXL
_refine_ls_goodness_of_fit_ref 1.060
_refine_ls_matrix_type full
_refine_ls_number_parameters 28
_refine_ls_number_reflns 379
_refine_ls_number_restraints 0
_refine_ls_restrained_S_all 1.060
_refine_ls_R_factor_all 0.0314
_refine_ls_R_factor_gt 0.0247
_refine_ls_shift/su_max 0.000
_refine_ls_shift/su_mean 0.000
_refine_ls_structure_factor_coef Fsqd
_refine_ls_weighting_details 'calc w=1/[\s^2^(Fo^2^)+(0.0280P)^2^+0.0000P] where P=(Fo^2^+2Fc^2^)/3'
_refine_ls_weighting_scheme calc
_refine_ls_wR_factor_gt 0.0555
_refine_ls_wR_factor_ref 0.0582
_reflns_number_gt 327
_reflns_number_total 379
_reflns_threshold_expression >2sigma(I)
_cod_data_source_file ic7009034-file003.cif
_cod_data_source_block Y3Ge4
_cod_original_cell_volume 612.2(4)
_cod_database_code 4339532

loop_
_symmetry_equiv_pos_as_xyz
'x, y, z'
'-x, -y, z+1/2'
'-x, y, -z+1/2'
'x, -y, -z'
'x+1/2, y+1/2, z'
'-x+1/2, -y+1/2, z+1/2'
'-x+1/2, y+1/2, -z+1/2'
'x+1/2, -y+1/2, -z'
'-x, -y, -z'
'x, y, -z-1/2'
'x, -y, z-1/2'
'-x, y, z'
'-x+1/2, -y+1/2, -z'
'x+1/2, y+1/2, -z-1/2'
'x+1/2, -y+1/2, z-1/2'
'-x+1/2, y+1/2, z'

loop_
_atom_site_label
_atom_site_type_symbol
_atom_site_fract_x
_atom_site_fract_y
_atom_site_fract_z
_atom_site_U_iso_or_equiv
_atom_site_adp_type
_atom_site_occupancy
_atom_site_symmetry_multiplicity
_atom_site_calc_flag
_atom_site_refinement_flags
Y1 Y 0.0000 0.33027(7) 0.09713(6) 0.0088(3) Uani 1 2 d S
Y2 Y 0.0000 0.04543(10) 0.2500 0.0090(3) Uani 1 4 d S
Ge1 Ge 0.0000 0.0167(4) 0.0138(3) 0.0113(8) Uani 0.50 2 d SP
Ge2 Ge 0.0000 0.61973(8) 0.10892(6) 0.0101(3) Uani 1 2 d S
Ge3 Ge 0.0000 0.77305(11) 0.2500 0.0088(3) Uani 1 4 d S

loop_
_atom_site_aniso_label
_atom_site_aniso_U_11
_atom_site_aniso_U_22
_atom_site_aniso_U_33
_atom_site_aniso_U_23
_atom_site_aniso_U_13
_atom_site_aniso_U_12
Y1 0.0085(5) 0.0100(4) 0.0080(5) -0.0005(3) 0.000 0.000
Y2 0.0089(6) 0.0092(5) 0.0088(6) 0.000 0.000 0.000
Ge1 0.0066(8) 0.013(2) 0.015(3) 0.0067(13) 0.000 0.000
Ge2 0.0125(5) 0.0098(5) 0.0078(5) -0.0002(4) 0.000 0.000
Ge3 0.0096(7) 0.0088(6) 0.0079(7) 0.000 0.000 0.000

loop_
_atom_type_symbol
_atom_type_description
_atom_type_scat_dispersion_real
_atom_type_scat_dispersion_imag
_atom_type_scat_source
Ge Ge 0.1547 1.8001 'International Tables Vol C Tables 4.2.6.8 and 6.1.1.4'
Y Y -2.7962 3.5667 'International Tables Vol C Tables 4.2.6.8 and 6.1.1.4'

loop_
_geom_angle_atom_site_label_1
_geom_angle_atom_site_label_2
_geom_angle_atom_site_label_3
_geom_angle
_geom_angle_site_symmetry_1
_geom_angle_site_symmetry_3
Ge2 Y1 Ge2 100.76(3) 9_565 5_445
Ge2 Y1 Ge2 100.76(3) 9_565 5_545
Ge2 Y1 Ge2 84.21(4) 5_445 5_545
Ge2 Y1 Ge3 137.745(18) 9_565 5_545
Ge2 Y1 Ge3 105.10(4) 5_445 5_545
Ge2 Y1 Ge3 50.47(3) 5_545 5_545
Ge2 Y1 Ge3 137.745(18) 9_565 5_445
Ge2 Y1 Ge3 50.47(3) 5_445 5_445
Ge2 Y1 Ge3 105.10(4) 5_545 5_445
Ge3 Y1 Ge3 83.95(4) 5_545 5_445
Ge2 Y1 Ge1 52.74(7) 9_565 13
Ge2 Y1 Ge1 150.68(6) 5_445 13
Ge2 Y1 Ge1 88.69(7) 5_545 13
Ge3 Y1 Ge1 91.83(8) 5_545 13
Ge3 Y1 Ge1 157.60(5) 5_445 13
Ge2 Y1 Ge1 52.74(7) 9_565 13_455
Ge2 Y1 Ge1 88.69(7) 5_445 13_455
Ge2 Y1 Ge1 150.68(6) 5_545 13_455
Ge3 Y1 Ge1 157.60(5) 5_545 13_455
Ge3 Y1 Ge1 91.83(8) 5_445 13_455
Ge1 Y1 Ge1 83.71(16) 13 13_455
Ge2 Y1 Ge1 60.38(7) 9_565 5
Ge2 Y1 Ge1 160.23(7) 5_445 5
Ge2 Y1 Ge1 93.21(7) 5_545 5
Ge3 Y1 Ge1 87.92(8) 5_545 5
Ge3 Y1 Ge1 147.83(6) 5_445 5
Ge1 Y1 Ge1 9.91(9) 13 5
Ge1 Y1 Ge1 84.01(3) 13_455 5
Ge2 Y1 Ge1 60.38(7) 9_565 5_455
Ge2 Y1 Ge1 93.21(7) 5_445 5_455
Ge2 Y1 Ge1 160.23(7) 5_545 5_455
Ge3 Y1 Ge1 147.83(6) 5_545 5_455
Ge3 Y1 Ge1 87.92(8) 5_445 5_455
Ge1 Y1 Ge1 84.01(3) 13 5_455
Ge1 Y1 Ge1 9.91(9) 13_455 5_455
Ge1 Y1 Ge1 82.60(15) 5 5_455
Ge2 Y1 Ge2 82.82(3) 9_565 .
Ge2 Y1 Ge2 137.37(2) 5_445 .
Ge2 Y1 Ge2 137.37(2) 5_545 .
Ge3 Y1 Ge2 99.29(3) 5_545 .
Ge3 Y1 Ge2 99.29(3) 5_445 .
Ge1 Y1 Ge2 59.60(6) 13 .
Ge1 Y1 Ge2 59.60(6) 13_455 .
Ge1 Y1 Ge2 51.45(5) 5 .
Ge1 Y1 Ge2 51.45(5) 5_455 .
Ge2 Y1 Y2 135.93(3) 9_565 .
Ge2 Y1 Y2 50.69(2) 5_445 .
Ge2 Y1 Y2 50.69(2) 5_545 .
Ge3 Y1 Y2 54.54(3) 5_545 .
Ge3 Y1 Y2 54.54(3) 5_445 .
Ge1 Y1 Y2 137.45(7) 13 .
Ge1 Y1 Y2 137.45(7) 13_455 .
Ge1 Y1 Y2 138.47(8) 5 .
Ge1 Y1 Y2 138.47(8) 5_455 .
Ge2 Y1 Y2 141.25(4) . .
Ge2 Y1 Y2 117.43(3) 9_565 5
Ge2 Y1 Y2 141.45(3) 5_445 5
Ge2 Y1 Y2 93.24(3) 5_545 5
Ge3 Y1 Y2 49.16(3) 5_545 5
Ge3 Y1 Y2 94.00(3) 5_445 5
Ge1 Y1 Y2 67.21(6) 13 5
Ge1 Y1 Y2 109.55(6) 13_455 5
Ge1 Y1 Y2 58.16(7) 5 5
Ge1 Y1 Y2 100.75(5) 5_455 5
Ge2 Y1 Y2 50.17(2) . 5
Y2 Y1 Y2 99.12(3) . 5
Ge3 Y2 Ge2 105.49(3) 1_545 14_546
Ge3 Y2 Ge2 105.49(3) 1_545 14_446
Ge2 Y2 Ge2 86.57(4) 14_546 14_446
Ge3 Y2 Ge2 105.48(3) 1_545 5_445
Ge2 Y2 Ge2 149.03(5) 14_546 5_445
Ge2 Y2 Ge2 85.26(4) 14_446 5_445
Ge3 Y2 Ge2 105.48(3) 1_545 5_545
Ge2 Y2 Ge2 85.26(4) 14_546 5_545
Ge2 Y2 Ge2 149.03(5) 14_446 5_545
Ge2 Y2 Ge2 86.57(4) 5_445 5_545
Ge3 Y2 Ge3 140.03(2) 1_545 5_545
Ge2 Y2 Ge3 49.83(2) 14_546 5_545
Ge2 Y2 Ge3 103.64(4) 14_446 5_545
Ge2 Y2 Ge3 103.64(4) 5_445 5_545
Ge2 Y2 Ge3 49.83(2) 5_545 5_545
Ge3 Y2 Ge3 140.03(2) 1_545 5_445
Ge2 Y2 Ge3 103.64(4) 14_546 5_445
Ge2 Y2 Ge3 49.83(2) 14_446 5_445
Ge2 Y2 Ge3 49.83(2) 5_445 5_445
Ge2 Y2 Ge3 103.64(4) 5_545 5_445
Ge3 Y2 Ge3 79.94(5) 5_545 5_445
Ge3 Y2 Ge1 84.81(8) 1_545 10_556
Ge2 Y2 Ge1 49.44(4) 14_546 10_556
Ge2 Y2 Ge1 49.44(4) 14_446 10_556
Ge2 Y2 Ge1 134.32(3) 5_445 10_556
Ge2 Y2 Ge1 134.32(3) 5_545 10_556
Ge3 Y2 Ge1 93.98(6) 5_545 10_556
Ge3 Y2 Ge1 93.98(6) 5_445 10_556
Ge3 Y2 Ge1 84.81(8) 1_545 .
Ge2 Y2 Ge1 134.32(3) 14_546 .
Ge2 Y2 Ge1 134.32(3) 14_446 .
Ge2 Y2 Ge1 49.44(4) 5_445 .
Ge2 Y2 Ge1 49.44(4) 5_545 .
Ge3 Y2 Ge1 93.98(6) 5_545 .
Ge3 Y2 Ge1 93.98(6) 5_445 .
Ge1 Y2 Ge1 169.61(16) 10_556 .
Ge3 Y2 Y1 144.36(2) 1_545 .
Ge2 Y2 Y1 100.23(4) 14_546 .
Ge2 Y2 Y1 100.23(4) 14_446 .
Ge2 Y2 Y1 52.30(2) 5_445 .
Ge2 Y2 Y1 52.30(2) 5_545 .
Ge3 Y2 Y1 51.48(2) 5_545 .
Ge3 Y2 Y1 51.48(2) 5_445 .
Ge1 Y2 Y1 130.83(8) 10_556 .
Ge1 Y2 Y1 59.56(8) . .
Ge3 Y2 Y1 144.36(2) 1_545 10_556
Ge2 Y2 Y1 52.30(2) 14_546 10_556
Ge2 Y2 Y1 52.30(2) 14_446 10_556
Ge2 Y2 Y1 100.23(4) 5_445 10_556
Ge2 Y2 Y1 100.23(4) 5_545 10_556
Ge3 Y2 Y1 51.48(2) 5_545 10_556
Ge3 Y2 Y1 51.48(2) 5_445 10_556
Ge1 Y2 Y1 59.56(8) 10_556 10_556
Ge1 Y2 Y1 130.83(8) . 10_556
Y1 Y2 Y1 71.28(4) . 10_556
Ge3 Y2 Y1 52.41(2) 1_545 5_445
Ge2 Y2 Y1 157.80(4) 14_546 5_445
Ge2 Y2 Y1 100.61(3) 14_446 5_445
Ge2 Y2 Y1 53.12(3) 5_445 5_445
Ge2 Y2 Y1 98.14(3) 5_545 5_445
Ge3 Y2 Y1 144.589(19) 5_545 5_445
Ge3 Y2 Y1 96.89(3) 5_445 5_445
Ge1 Y2 Y1 121.43(7) 10_556 5_445
Ge1 Y2 Y1 50.82(6) . 5_445
Y1 Y2 Y1 99.12(3) . 5_445
Y1 Y2 Y1 146.422(19) 10_556 5_445
Ge1 Ge1 Ge2 130.53(7) 9 5_545
Ge1 Ge1 Ge2 130.53(7) 9 5_445
Ge2 Ge1 Ge2 98.79(9) 5_545 5_445
Ge1 Ge1 Y1 88.7(10) 9 13
Ge2 Ge1 Y1 62.37(7) 5_545 13
Ge2 Ge1 Y1 123.32(16) 5_445 13
Ge1 Ge1 Y1 88.7(10) 9 13_455
Ge2 Ge1 Y1 123.32(16) 5_545 13_455
Ge2 Ge1 Y1 62.37(7) 5_445 13_455
Y1 Ge1 Y1 83.71(16) 13 13_455
Ge1 Ge1 Y1 81.4(10) 9 5_445
Ge2 Ge1 Y1 124.8(2) 5_545 5_445
Ge2 Ge1 Y1 64.44(8) 5_445 5_445
Y1 Ge1 Y1 170.09(9) 13 5_445
Y1 Ge1 Y1 95.99(3) 13_455 5_445
Ge1 Ge1 Y1 81.4(10) 9 5_545
Ge2 Ge1 Y1 64.44(8) 5_545 5_545
Ge2 Ge1 Y1 124.8(2) 5_445 5_545
Y1 Ge1 Y1 95.99(3) 13 5_545
Y1 Ge1 Y1 170.09(9) 13_455 5_545
Y1 Ge1 Y1 82.60(15) 5_445 5_545
Ge1 Ge1 Y2 142.9(14) 9 .
Ge2 Ge1 Y2 57.27(8) 5_545 .
Ge2 Ge1 Y2 57.27(7) 5_445 .
Y1 Ge1 Y2 117.88(6) 13 .
Y1 Ge1 Y2 117.88(6) 13_455 .
Y1 Ge1 Y2 71.02(11) 5_445 .
Y1 Ge1 Y2 71.02(11) 5_545 .
Ge3 Ge2 Ge1 130.61(4) . 5_455
Ge3 Ge2 Ge1 130.61(4) . 5
Ge1 Ge2 Ge1 98.78(9) 5_455 5
Ge3 Ge2 Y2 69.09(3) . 5
Ge1 Ge2 Y2 138.90(13) 5_455 5
Ge1 Ge2 Y2 73.30(10) 5 5
Ge3 Ge2 Y2 69.09(3) . 5_455
Ge1 Ge2 Y2 73.30(10) 5_455 5_455
Ge1 Ge2 Y2 138.90(13) 5 5_455
Y2 Ge2 Y2 86.57(4) 5 5_455
Ge3 Ge2 Y1 130.57(4) . 9_565
Ge1 Ge2 Y1 64.89(12) 5_455 9_565
Ge1 Ge2 Y1 64.89(12) 5 9_565
Y2 Ge2 Y1 135.57(2) 5 9_565
Y2 Ge2 Y1 135.57(2) 5_455 9_565
Ge3 Ge2 Y1 64.91(3) . 5
Ge1 Ge2 Y1 141.65(13) 5_455 5
Ge1 Ge2 Y1 76.48(8) 5 5
Y2 Ge2 Y1 77.01(3) 5 5
Y2 Ge2 Y1 134.00(4) 5_455 5
Y1 Ge2 Y1 79.24(3) 9_565 5
Ge3 Ge2 Y1 64.91(3) . 5_455
Ge1 Ge2 Y1 76.48(8) 5_455 5_455
Ge1 Ge2 Y1 141.65(13) 5 5_455
Y2 Ge2 Y1 134.00(4) 5 5_455
Y2 Ge2 Y1 77.01(3) 5_455 5_455
Y1 Ge2 Y1 79.24(3) 9_565 5_455
Y1 Ge2 Y1 84.21(4) 5 5_455
Ge3 Ge2 Y1 132.24(4) . .
Ge1 Ge2 Y1 64.11(10) 5_455 .
Ge1 Ge2 Y1 64.11(10) 5 .
Y2 Ge2 Y1 76.71(3) 5 .
Y2 Ge2 Y1 76.71(3) 5_455 .
Y1 Ge2 Y1 97.18(3) 9_565 .
Y1 Ge2 Y1 137.37(2) 5 .
Y1 Ge2 Y1 137.37(2) 5_455 .
Ge2 Ge3 Ge2 101.74(6) 10_556 .
Ge2 Ge3 Y2 129.13(3) 10_556 1_565
Ge2 Ge3 Y2 129.13(3) . 1_565
Ge2 Ge3 Y1 132.99(3) 10_556 5_455
Ge2 Ge3 Y1 64.61(3) . 5_455
Y2 Ge3 Y1 78.43(3) 1_565 5_455
Ge2 Ge3 Y1 132.99(3) 10_556 5
Ge2 Ge3 Y1 64.61(3) . 5
Y2 Ge3 Y1 78.43(3) 1_565 5
Y1 Ge3 Y1 83.96(4) 5_455 5
Ge2 Ge3 Y1 64.61(3) 10_556 14_556
Ge2 Ge3 Y1 132.99(3) . 14_556
Y2 Ge3 Y1 78.43(3) 1_565 14_556
Y1 Ge3 Y1 156.86(5) 5_455 14_556
Y1 Ge3 Y1 91.42(4) 5 14_556
Ge2 Ge3 Y1 64.61(3) 10_556 14_456
Ge2 Ge3 Y1 132.99(3) . 14_456
Y2 Ge3 Y1 78.43(3) 1_565 14_456
Y1 Ge3 Y1 91.42(4) 5_455 14_456
Y1 Ge3 Y1 156.86(5) 5 14_456
Y1 Ge3 Y1 83.95(4) 14_556 14_456
Ge2 Ge3 Y2 61.08(3) 10_556 5_455
Ge2 Ge3 Y2 61.08(3) . 5_455
Y2 Ge3 Y2 140.03(2) 1_565 5_455
Y1 Ge3 Y2 73.98(3) 5_455 5_455
Y1 Ge3 Y2 125.69(3) 5 5_455
Y1 Ge3 Y2 125.69(3) 14_556 5_455
Y1 Ge3 Y2 73.98(3) 14_456 5_455
Ge2 Ge3 Y2 61.08(3) 10_556 5
Ge2 Ge3 Y2 61.08(3) . 5
Y2 Ge3 Y2 140.03(2) 1_565 5
Y1 Ge3 Y2 125.69(3) 5_455 5
Y1 Ge3 Y2 73.98(3) 5 5
Y1 Ge3 Y2 73.98(2) 14_556 5
Y1 Ge3 Y2 125.69(3) 14_456 5
Y2 Ge3 Y2 79.94(5) 5_455 5

loop_
_geom_bond_atom_site_label_1
_geom_bond_atom_site_label_2
_geom_bond_distance
_geom_bond_site_symmetry_2
Y1 Ge2 2.9737(16) 9_565
Y1 Ge2 3.0248(12) 5_445
Y1 Ge2 3.0248(12) 5_545
Y1 Ge3 3.0323(10) 5_545
Y1 Ge3 3.0323(10) 5_445
Y1 Ge1 3.039(5) 13
Y1 Ge1 3.039(5) 13_455
Y1 Ge1 3.073(4) 5
Y1 Ge1 3.073(4) 5_455
Y1 Ge2 3.0814(16) .
Y1 Y2 3.7254(16) .
Y1 Y2 3.7490(13) 5
Y2 Ge3 2.8953(19) 1_545
Y2 Ge2 2.9581(10) 14_546
Y2 Ge2 2.9581(10) 14_446
Y2 Ge2 2.9581(10) 5_445
Y2 Ge2 2.9581(10) 5_545
Y2 Ge3 3.1571(15) 5_545
Y2 Ge3 3.1571(15) 5_445
Y2 Ge1 3.368(5) 10_556
Y2 Ge1 3.368(5) .
Y2 Y1 3.7254(16) 10_556
Y2 Y1 3.7490(13) 5_445
Ge1 Ge1 0.529(5) 9
Ge1 Ge2 2.6714(18) 5_545
Ge1 Ge2 2.6714(18) 5_445
Ge1 Y1 3.039(5) 13
Ge1 Y1 3.039(5) 13_455
Ge1 Y1 3.073(4) 5_445
Ge1 Y1 3.073(4) 5_545
Ge2 Ge3 2.5825(13) .
Ge2 Ge1 2.6714(18) 5_455
Ge2 Ge1 2.6714(18) 5
Ge2 Y2 2.9581(10) 5
Ge2 Y2 2.9581(10) 5_455
Ge2 Y1 2.9737(16) 9_565
Ge2 Y1 3.0248(12) 5
Ge2 Y1 3.0248(12) 5_455
Ge3 Ge2 2.5825(13) 10_556
Ge3 Y2 2.8952(19) 1_565
Ge3 Y1 3.0323(10) 5_455
Ge3 Y1 3.0323(10) 5
Ge3 Y1 3.0323(10) 14_556
Ge3 Y1 3.0323(10) 14_456
Ge3 Y2 3.1571(15) 5_455
Ge3 Y2 3.1571(15) 5
